data_4029013
loop_
_publ_author_name
'Chen, Chih-Yuan'
'Bocian, David F.'
'Lindsey, Jonathan S.'

_publ_section_title
;
 Synthesis of 24 Bacteriochlorin Isotopologues, Each Containing a
 Symmetrical Pair of (13)C or (15)N Atoms in the Inner Core of the
 Macrocycle.
;
_journal_issue 3
_journal_name_full 'The Journal of organic chemistry'
_journal_page_first 1001
_journal_paper_doi 10.1021/jo402488n
_journal_volume 79
_journal_year 2014
_chemical_formula_sum 'C11 H9 N O3 S'
_chemical_formula_weight 235.25
_chemical_melting_point 428
_chemical_name_common 10-NA
_chemical_name_systematic
; 
4-Benzenesulfonyl-2-formylpyrrole
;
_space_group_crystal_system monoclinic
_space_group_IT_number 14
_space_group_name_Hall '-P 2ybc'
_space_group_name_H-M_alt 'P 1 21/c 1'
_symmetry_space_group_name_Hall '-P 2ybc'
_symmetry_space_group_name_H-M 'P 1 21/c 1'
_atom_sites_solution_hydrogens geom
_atom_sites_solution_primary direct
_atom_sites_solution_secondary difmap
_cell_angle_alpha 90
_cell_angle_beta 98.1280(10)
_cell_angle_gamma 90
_cell_formula_units_Z 4
_cell_length_a 12.5682(4)
_cell_length_b 7.3873(2)
_cell_length_c 11.2454(4)
_cell_measurement_reflns_used 9938
_cell_measurement_temperature 110.(2)
_cell_measurement_theta_max 33.2029
_cell_measurement_theta_min 3.2071
_cell_volume 1033.59(6)
_computing_cell_refinement 'SAINT V7.68A (Bruker AXS Inc., 2009)'
_computing_data_collection 'Bruker Instrument Service v2012.12.0.3'
_computing_data_reduction 'SAINT V7.68A (Bruker AXS Inc., 2009)'
_computing_structure_refinement 'SHELXL-2013 (Sheldrick, 2013)'
_computing_structure_solution 'SHELXS-97 (Sheldrick, 2008)'
_diffrn_ambient_temperature 110.(2)
_diffrn_detector_area_resol_mean 8.3333
_diffrn_measured_fraction_theta_full 0.999
_diffrn_measured_fraction_theta_max 0.999
_diffrn_measurement_device_type 'Bruker-Nonius X8 Kappa APEX II'
_diffrn_measurement_method 'phi and omega scans'
_diffrn_radiation_monochromator graphite
_diffrn_radiation_type MoK\a
_diffrn_radiation_wavelength 0.71073
_diffrn_reflns_av_R_equivalents 0.0222
_diffrn_reflns_av_sigmaI/netI 0.0158
_diffrn_reflns_limit_h_max 18
_diffrn_reflns_limit_h_min -18
_diffrn_reflns_limit_k_max 11
_diffrn_reflns_limit_k_min -11
_diffrn_reflns_limit_l_max 16
_diffrn_reflns_limit_l_min -16
_diffrn_reflns_number 23042
_diffrn_reflns_theta_full 32.03
_diffrn_reflns_theta_max 32.03
_diffrn_reflns_theta_min 1.64
_diffrn_source 'fine-focus sealed tube'
_exptl_absorpt_coefficient_mu 0.302
_exptl_absorpt_correction_T_max 0.93
_exptl_absorpt_correction_T_min 0.84
_exptl_absorpt_correction_type multi-scan
_exptl_absorpt_process_details 'SADABS V2008/1 (Bruker AXS Inc.)'
_exptl_crystal_colour colourless
_exptl_crystal_density_diffrn 1.512
_exptl_crystal_density_method 'not measured'
_exptl_crystal_description block
_exptl_crystal_F_000 488
_exptl_crystal_size_max 0.280
_exptl_crystal_size_mid 0.240
_exptl_crystal_size_min 0.240
_refine_diff_density_max 0.808
_refine_diff_density_min -0.371
_refine_ls_extinction_method none
_refine_ls_goodness_of_fit_ref 1.079
_refine_ls_hydrogen_treatment constr
_refine_ls_matrix_type full
_refine_ls_number_parameters 203
_refine_ls_number_reflns 3584
_refine_ls_number_restraints 11
_refine_ls_restrained_S_all 1.079
_refine_ls_R_factor_all 0.0359
_refine_ls_R_factor_gt 0.0322
_refine_ls_shift/su_max 0.001
_refine_ls_shift/su_mean 0.000
_refine_ls_structure_factor_coef Fsqd
_refine_ls_weighting_details
;
w=1/[\s^2^(Fo^2^)+(0.0462P)^2^+0.4245P]
where P=(Fo^2^+2Fc^2^)/3
;
_refine_ls_weighting_scheme calc
_refine_ls_wR_factor_gt 0.0883
_refine_ls_wR_factor_ref 0.0914
_reflns_number_gt 3261
_reflns_number_total 3584
_reflns_threshold_expression 'I > 2\s(I)'
_cod_data_source_file jo402488n_si_002.cif
_cod_data_source_block x05063
_cod_database_code 4029013

loop_
_space_group_symop_operation_xyz
'x, y, z'
'-x, y+1/2, -z+1/2'
'-x, -y, -z'
'x, -y-1/2, z-1/2'

loop_
_atom_site_type_symbol
_atom_site_label
_atom_site_fract_x
_atom_site_fract_y
_atom_site_fract_z
_atom_site_U_iso_or_equiv
_atom_site_adp_type
_atom_site_calc_flag
_atom_site_refinement_flags_adp
_atom_site_refinement_flags_occupancy
_atom_site_refinement_flags_posn
_atom_site_occupancy
_atom_site_disorder_assembly
_atom_site_disorder_group
S S1 0.74529(2) 0.66386(3) 0.33666(2) 0.01782(7) Uani d . . . 1.0 . .
O O2 0.74937(6) 0.59569(14) 0.21777(7) 0.02930(19) Uani d . . . 1.0 . .
O O3 0.78487(7) 0.84362(12) 0.36628(10) 0.0334(2) Uani d . . . 1.0 . .
C C1 0.8859(4) 0.2807(4) 0.5431(3) 0.0165(4) Uani d . P D 0.842(2) A 1
C C2 0.82687(9) 0.33333(16) 0.43473(12) 0.0174(2) Uani d . P D 0.842(2) A 1
H H2 0.8009 0.2573 0.3689 0.021 Uiso calc U P R 0.842(2) A 1
C C3 0.81322(15) 0.5225(2) 0.44216(16) 0.0160(3) Uani d . P D 0.842(2) A 1
C C4 0.86342(9) 0.57964(17) 0.55445(11) 0.0189(2) Uani d . P D 0.842(2) A 1
H H4 0.8666 0.7003 0.5839 0.023 Uiso calc U P R 0.842(2) A 1
N N1 0.90652(8) 0.43282(13) 0.61341(9) 0.0183(2) Uani d . P D 0.842(2) A 1
H H1 0.9427 0.4338 0.6864 0.022 Uiso calc U P R 0.842(2) A 1
C C1A 0.893(3) 0.288(2) 0.5554(19) 0.0184(11) Uani d . P D 0.158(2) A 2
C C2A 0.8692(5) 0.4665(9) 0.5361(6) 0.0195(13) Uani d . P D 0.158(2) A 2
H H2A 0.8871 0.5656 0.5889 0.023 Uiso calc U P R 0.158(2) A 2
C C3A 0.8118(8) 0.4689(12) 0.4196(8) 0.0148(16) Uani d . P D 0.158(2) A 2
C C4A 0.8034(5) 0.2985(8) 0.3714(6) 0.0187(12) Uani d . P D 0.158(2) A 2
H H4A 0.7683 0.2658 0.294 0.022 Uiso calc U P R 0.158(2) A 2
N N1A 0.8541(4) 0.1869(8) 0.4543(5) 0.0184(11) Uani d . P D 0.158(2) A 2
H H1A 0.8615 0.0693 0.4462 0.022 Uiso calc U P R 0.158(2) A 2
C C5 0.92175(10) 0.10342(17) 0.58479(12) 0.0218(2) Uani d . P D 0.842(2) A 1
H H5 0.9019 0.0021 0.5345 0.026 Uiso calc U P R 0.842(2) A 1
O O1 0.9766(2) 0.0776(3) 0.6822(2) 0.0286(4) Uani d . P D 0.842(2) A 1
C C5A 0.9569(5) 0.1952(9) 0.6587(5) 0.0189(12) Uani d . P D 0.158(2) A 2
H H5A 0.9873 0.2637 0.7266 0.023 Uiso calc U P R 0.158(2) A 2
O O1A 0.9703(11) 0.0339(14) 0.6576(11) 0.0226(19) Uani d . P D 0.158(2) A 2
C C6 0.60958(7) 0.65936(12) 0.36121(8) 0.01469(16) Uani d . . . 1.0 . .
C C7 0.57959(8) 0.74666(14) 0.46141(8) 0.01904(18) Uani d . . . 1.0 . .
H H7 0.6319 0.8035 0.5186 0.023 Uiso calc U . R 1.0 . .
C C8 0.47173(9) 0.74876(14) 0.47582(9) 0.02153(19) Uani d . . . 1.0 . .
H H8 0.45 0.8063 0.544 0.026 Uiso calc U . R 1.0 . .
C C9 0.39537(8) 0.66722(14) 0.39118(10) 0.02129(19) Uani d . . . 1.0 . .
H H9 0.3216 0.6712 0.4011 0.026 Uiso calc U . R 1.0 . .
C C10 0.42631(8) 0.57993(13) 0.29215(10) 0.02038(18) Uani d . . . 1.0 . .
H H10 0.3738 0.5242 0.2346 0.024 Uiso calc U . R 1.0 . .
C C11 0.53422(8) 0.57421(13) 0.27731(8) 0.01714(17) Uani d . . . 1.0 . .
H H11 0.5562 0.5128 0.2106 0.021 Uiso calc U . R 1.0 . .

loop_
_atom_site_aniso_label
_atom_site_aniso_U_11
_atom_site_aniso_U_22
_atom_site_aniso_U_33
_atom_site_aniso_U_12
_atom_site_aniso_U_13
_atom_site_aniso_U_23
S1 0.01463(11) 0.02144(12) 0.01716(12) 0.00010(8) 0.00146(8) 0.00548(8)
O2 0.0213(4) 0.0510(5) 0.0163(3) 0.0087(3) 0.0050(3) 0.0047(3)
O3 0.0231(4) 0.0255(4) 0.0513(6) -0.0079(3) 0.0045(4) 0.0040(4)
C1 0.0141(11) 0.0165(6) 0.0185(11) -0.0005(5) 0.0013(7) -0.0008(5)
C2 0.0156(5) 0.0196(5) 0.0166(6) 0.0001(4) 0.0008(4) -0.0019(4)
C3 0.0139(5) 0.0171(8) 0.0165(7) 0.0011(6) 0.0000(5) 0.0013(5)
C4 0.0184(5) 0.0165(6) 0.0202(5) -0.0002(4) -0.0029(4) 0.0001(4)
N1 0.0170(4) 0.0189(4) 0.0170(4) -0.0004(3) -0.0042(3) 0.0006(3)
C1A 0.014(2) 0.024(2) 0.015(2) 0.0026(17) -0.0039(15) 0.0052(17)
C2A 0.014(2) 0.022(3) 0.022(3) -0.002(2) 0.000(2) 0.003(2)
C3A 0.016(3) 0.015(4) 0.012(3) 0.003(3) -0.001(2) -0.002(3)
C4A 0.022(3) 0.014(2) 0.018(3) 0.000(2) -0.003(2) -0.002(2)
N1A 0.014(2) 0.024(2) 0.015(2) 0.0026(17) -0.0039(15) 0.0052(17)
C5 0.0165(5) 0.0188(5) 0.0300(6) 0.0011(4) 0.0026(4) 0.0035(4)
O1 0.0189(6) 0.0309(10) 0.0334(12) 0.0005(7) -0.0051(7) 0.0133(7)
C5A 0.015(2) 0.026(3) 0.014(2) 0.001(2) -0.0040(19) 0.006(2)
O1A 0.017(3) 0.028(5) 0.021(4) -0.008(3) -0.002(3) 0.001(3)
C6 0.0154(4) 0.0154(4) 0.0130(3) 0.0005(3) 0.0011(3) 0.0022(3)
C7 0.0221(4) 0.0211(4) 0.0133(4) 0.0010(3) 0.0003(3) -0.0011(3)
C8 0.0251(5) 0.0242(5) 0.0163(4) 0.0037(4) 0.0068(3) 0.0012(3)
C9 0.0189(4) 0.0213(4) 0.0249(5) 0.0006(3) 0.0074(3) 0.0049(4)
C10 0.0179(4) 0.0178(4) 0.0248(5) -0.0027(3) 0.0011(3) -0.0011(3)
C11 0.0184(4) 0.0159(4) 0.0167(4) 0.0002(3) 0.0012(3) -0.0018(3)

loop_
_atom_type_symbol
_atom_type_description
_atom_type_scat_dispersion_real
_atom_type_scat_dispersion_imag
_atom_type_scat_source
C C 0.0033 0.0016 'International Tables Vol C Tables 4.2.6.8 and 6.1.1.4'
H H 0.0000 0.0000 'International Tables Vol C Tables 4.2.6.8 and 6.1.1.4'
N N 0.0061 0.0033 'International Tables Vol C Tables 4.2.6.8 and 6.1.1.4'
O O 0.0106 0.0060 'International Tables Vol C Tables 4.2.6.8 and 6.1.1.4'
S S 0.1246 0.1234 'International Tables Vol C Tables 4.2.6.8 and 6.1.1.4'

loop_
_geom_angle_atom_site_label_1
_geom_angle_atom_site_label_2
_geom_angle_atom_site_label_3
_geom_angle
O2 S1 O3 118.80(6)
O2 S1 C3 110.52(7)
O3 S1 C3 106.24(7)
O2 S1 C6 107.53(5)
O3 S1 C6 106.91(5)
C3 S1 C6 106.12(7)
O2 S1 C3A 97.1(3)
O3 S1 C3A 119.0(3)
C6 S1 C3A 106.5(3)
N1 C1 C2 107.99(19)
N1 C1 C5 121.95(19)
C2 C1 C5 130.06(19)
C1 C2 C3 106.24(16)
C1 C2 H2 126.9
C3 C2 H2 126.9
C4 C3 C2 108.06(15)
C4 C3 S1 124.00(13)
C2 C3 S1 127.93(13)
N1 C4 C3 107.54(12)
N1 C4 H4 126.2
C3 C4 H4 126.2
C4 N1 C1 110.18(14)
C4 N1 H1 124.9
C1 N1 H1 124.9
C2A C1A N1A 110.2(11)
C2A C1A C5A 131.0(13)
N1A C1A C5A 118.7(12)
C1A C2A C3A 103.6(9)
C1A C2A H2A 128.2
C3A C2A H2A 128.2
C4A C3A C2A 111.0(7)
C4A C3A S1 120.8(6)
C2A C3A S1 128.1(6)
N1A C4A C3A 106.8(6)
N1A C4A H4A 126.6
C3A C4A H4A 126.6
C4A N1A C1A 108.5(8)
C4A N1A H1A 125.8
C1A N1A H1A 125.8
O1 C5 C1 122.92(17)
O1 C5 H5 118.5
C1 C5 H5 118.5
O1A C5A C1A 120.8(10)
O1A C5A H5A 119.6
C1A C5A H5A 119.6
C11 C6 C7 121.44(9)
C11 C6 S1 118.88(7)
C7 C6 S1 119.64(7)
C8 C7 C6 118.63(9)
C8 C7 H7 120.7
C6 C7 H7 120.7
C7 C8 C9 120.43(9)
C7 C8 H8 119.8
C9 C8 H8 119.8
C10 C9 C8 120.38(9)
C10 C9 H9 119.8
C8 C9 H9 119.8
C9 C10 C11 119.92(9)
C9 C10 H10 120.0
C11 C10 H10 120.0
C6 C11 C10 119.18(9)
C6 C11 H11 120.4
C10 C11 H11 120.4

loop_
_geom_bond_atom_site_label_1
_geom_bond_atom_site_label_2
_geom_bond_distance
S1 O2 1.4364(8)
S1 O3 1.4405(9)
S1 C3 1.7148(19)
S1 C6 1.7662(9)
S1 C3A 1.850(9)
C1 N1 1.378(3)
C1 C2 1.389(3)
C1 C5 1.441(3)
C2 C3 1.412(2)
C2 H2 0.95
C3 C4 1.395(2)
C4 N1 1.3446(15)
C4 H4 0.95
N1 H1 0.88
C1A C2A 1.362(16)
C1A N1A 1.392(17)
C1A C5A 1.483(17)
C2A C3A 1.404(10)
C2A H2A 0.95
C3A C4A 1.369(9)
C4A N1A 1.337(7)
C4A H4A 0.95
N1A H1A 0.88
C5 O1 1.224(3)
C5 H5 0.95
C5A O1A 1.204(11)
C5A H5A 0.95
C6 C11 1.3893(13)
C6 C7 1.3956(13)
C7 C8 1.3879(14)
C7 H7 0.95
C8 C9 1.3898(15)
C8 H8 0.95
C9 C10 1.3892(15)
C9 H9 0.95
C10 C11 1.3904(13)
C10 H10 0.95
C11 H11 0.95

loop_
_geom_hbond_atom_site_label_D
_geom_hbond_atom_site_label_H
_geom_hbond_atom_site_label_A
_geom_hbond_site_symmetry_A
_geom_hbond_distance_DH
_geom_hbond_distance_HA
_geom_hbond_distance_DA
_geom_hbond_angle_DHA
N1A H1A O3 1_545 0.88 2.07 2.815(6) 142.3
N1A H1A O1A 3_756 0.88 2.67 3.146(14) 115.4
C5A H5A O1A 2_756 0.95 2.40 3.291(14) 155.7
C7 H7 O2 4_576 0.95 2.61 3.5329(13) 163.7

loop_
_geom_torsion_atom_site_label_1
_geom_torsion_atom_site_label_2
_geom_torsion_atom_site_label_3
_geom_torsion_atom_site_label_4
_geom_torsion
N1 C1 C2 C3 0.3(4)
C5 C1 C2 C3 179.2(5)
C1 C2 C3 C4 -0.4(3)
C1 C2 C3 S1 -178.9(3)
O2 S1 C3 C4 151.39(14)
O3 S1 C3 C4 21.24(17)
C6 S1 C3 C4 -92.31(15)
C3A S1 C3 C4 174.1(16)
O2 S1 C3 C2 -30.23(18)
O3 S1 C3 C2 -160.39(15)
C6 S1 C3 C2 86.07(16)
C3A S1 C3 C2 -7.5(14)
C2 C3 C4 N1 0.29(17)
S1 C3 C4 N1 178.94(12)
C3 C4 N1 C1 -0.1(3)
C2 C1 N1 C4 -0.1(4)
C5 C1 N1 C4 -179.2(4)
N1A C1A C2A C3A 1.(3)
C5A C1A C2A C3A 177.(3)
C1A C2A C3A C4A -0.7(19)
C1A C2A C3A S1 175.5(18)
O2 S1 C3A C4A -29.3(8)
O3 S1 C3A C4A -157.9(6)
C3 S1 C3A C4A 172.(2)
C6 S1 C3A C4A 81.4(8)
O2 S1 C3A C2A 154.8(8)
O3 S1 C3A C2A 26.2(10)
C3 S1 C3A C2A -3.9(7)
C6 S1 C3A C2A -94.5(8)
C2A C3A C4A N1A 0.0(9)
S1 C3A C4A N1A -176.6(6)
C3A C4A N1A C1A 0.7(18)
C2A C1A N1A C4A -1.(3)
C5A C1A N1A C4A -178.(2)
N1 C1 C5 O1 -3.5(6)
C2 C1 C5 O1 177.7(4)
C2A C1A C5A O1A -179.(3)
N1A C1A C5A O1A -3.(4)
O2 S1 C6 C11 8.50(9)
O3 S1 C6 C11 137.12(8)
C3 S1 C6 C11 -109.79(9)
C3A S1 C6 C11 -94.7(3)
O2 S1 C6 C7 -169.09(8)
O3 S1 C6 C7 -40.47(9)
C3 S1 C6 C7 72.61(10)
C3A S1 C6 C7 87.7(3)
C11 C6 C7 C8 -0.57(14)
S1 C6 C7 C8 176.96(7)
C6 C7 C8 C9 -0.75(15)
C7 C8 C9 C10 1.10(15)
C8 C9 C10 C11 -0.12(15)
C7 C6 C11 C10 1.54(14)
S1 C6 C11 C10 -176.01(7)
C9 C10 C11 C6 -1.18(14)
